data_7104578
loop_
_publ_author_name
'Rath, Harapriya'
'Aratani, Naoki'
'Lim, Jong Min'
'Lee, Jae Seok'
'Kim, Dongho'
'Shinokubo, Hiroshi'
'Osuka, Atsuhiro'

_publ_section_title
;
 Bis-rhodium hexaphyrins: metalation of [28]hexaphyrin and a smooth
 H\"uckel aromatic-antiaromatic interconversion.
;
_journal_issue 25
_journal_name_full 'Chemical communications (Cambridge, England)'
_journal_page_first 3762
_journal_page_last 3764
_journal_paper_doi 10.1039/b905859a
_journal_volume 34
_journal_year 2009
_chemical_formula_moiety '2(C70 H12 F30 N6 O4 Rh2), 2(C8 H18), 5(C7 H8)'
_chemical_formula_sum 'C191 H100 F60 N12 O8 Rh4'
_chemical_formula_weight 4241.46
_chemical_name_systematic
;
?
;
_space_group_IT_number 2
_symmetry_cell_setting triclinic
_symmetry_Int_Tables_number 2
_symmetry_space_group_name_Hall '-P 1'
_symmetry_space_group_name_H-M 'P -1'
_atom_sites_solution_hydrogens geom
_atom_sites_solution_primary direct
_atom_sites_solution_secondary difmap
_audit_creation_method SHELXL-97
_cell_angle_alpha 76.745(3)
_cell_angle_beta 72.569(2)
_cell_angle_gamma 73.247(3)
_cell_formula_units_Z 1
_cell_length_a 15.529(2)
_cell_length_b 17.342(2)
_cell_length_c 17.546(3)
_cell_measurement_reflns_used 5975
_cell_measurement_temperature 90(2)
_cell_measurement_theta_max 27.87
_cell_measurement_theta_min 2.35
_cell_volume 4263.7(10)
_computing_cell_refinement 'Bruker SMART'
_computing_data_collection 'Bruker SMART'
_computing_data_reduction 'Bruker SAINT'
_computing_molecular_graphics 'Bruker SHELXTL'
_computing_publication_material 'Bruker SHELXTL'
_computing_structure_refinement 'SHELXL-97 (Sheldrick, 1997)'
_computing_structure_solution 'SHELXS-97 (Sheldrick, 1990)'
_diffrn_ambient_temperature 90(2)
_diffrn_detector_area_resol_mean 8.366
_diffrn_measured_fraction_theta_full 0.952
_diffrn_measured_fraction_theta_max 0.952
_diffrn_measurement_device_type 'CCD area detector'
_diffrn_measurement_method 'phi and omega scans'
_diffrn_radiation_monochromator graphite
_diffrn_radiation_source 'fine-focus sealed tube'
_diffrn_radiation_type MoK\a
_diffrn_radiation_wavelength 0.71073
_diffrn_reflns_av_R_equivalents 0.0219
_diffrn_reflns_av_sigmaI/netI 0.0525
_diffrn_reflns_limit_h_max 19
_diffrn_reflns_limit_h_min -18
_diffrn_reflns_limit_k_max 21
_diffrn_reflns_limit_k_min -15
_diffrn_reflns_limit_l_max 21
_diffrn_reflns_limit_l_min -18
_diffrn_reflns_number 23233
_diffrn_reflns_theta_full 26.50
_diffrn_reflns_theta_max 26.50
_diffrn_reflns_theta_min 1.23
_exptl_absorpt_coefficient_mu 0.511
_exptl_absorpt_correction_T_max 0.9272
_exptl_absorpt_correction_T_min 0.8025
_exptl_absorpt_correction_type empirical
_exptl_crystal_colour violet
_exptl_crystal_density_diffrn 1.652
_exptl_crystal_density_method 'not measured'
_exptl_crystal_description prism
_exptl_crystal_F_000 2113
_exptl_crystal_size_max 0.45
_exptl_crystal_size_mid 0.30
_exptl_crystal_size_min 0.15
_refine_diff_density_max 2.359
_refine_diff_density_min -0.963
_refine_diff_density_rms 0.127
_refine_ls_extinction_method none
_refine_ls_goodness_of_fit_ref 1.130
_refine_ls_hydrogen_treatment constr
_refine_ls_matrix_type full
_refine_ls_number_parameters 1243
_refine_ls_number_reflns 16840
_refine_ls_number_restraints 0
_refine_ls_restrained_S_all 1.130
_refine_ls_R_factor_all 0.0750
_refine_ls_R_factor_gt 0.0594
_refine_ls_shift/su_max 0.001
_refine_ls_shift/su_mean 0.000
_refine_ls_structure_factor_coef Fsqd
_refine_ls_weighting_details 'calc w=1/[\s^2^(Fo^2^)+(0.0494P)^2^+23.9864P] where P=(Fo^2^+2Fc^2^)/3'
_refine_ls_weighting_scheme calc
_refine_ls_wR_factor_gt 0.1490
_refine_ls_wR_factor_ref 0.1603
_reflns_number_gt 13596
_reflns_number_total 16840
_reflns_threshold_expression >2sigma(I)
_cod_data_source_file b905859a.txt
_cod_data_source_block 90204ra
_cod_depositor_comments
;
The following automatic conversions were performed:
'_symmetry_cell_setting' value 'Triclinic' changed to 'triclinic'
according to '/home/saulius/struct/CIF-dictionaries/cif_core.dic'
dictionary named 'cif_core.dic' version 2.4.1 from 2010-06-29.

Automatic conversion script
Id: cif_fix_enum 1527 2010-12-29 10:47:43Z saulius 
;
_cod_original_sg_symbol_H-M P-1
_cod_database_code 7104578

loop_
_symmetry_equiv_pos_as_xyz
'x, y, z'
'-x, -y, -z'

loop_
_atom_site_label
_atom_site_type_symbol
_atom_site_fract_x
_atom_site_fract_y
_atom_site_fract_z
_atom_site_U_iso_or_equiv
_atom_site_adp_type
_atom_site_occupancy
_atom_site_symmetry_multiplicity
_atom_site_calc_flag
_atom_site_refinement_flags
_atom_site_disorder_assembly
_atom_site_disorder_group
C1 C 0.1892(4) -0.2318(3) 0.3339(3) 0.0200(11) Uani 1 1 d . . .
C2 C 0.2246(4) -0.3124(3) 0.3749(3) 0.0204(11) Uani 1 1 d . . .
H2 H 0.1952 -0.3566 0.3905 0.024 Uiso 1 1 calc R . .
C3 C 0.3069(4) -0.3132(3) 0.3869(3) 0.0234(11) Uani 1 1 d . . .
H3 H 0.3454 -0.3578 0.4131 0.028 Uiso 1 1 calc R A .
C4 C 0.3257(4) -0.2334(3) 0.3525(3) 0.0220(11) Uani 1 1 d . A .
C5 C 0.4038(4) -0.2083(3) 0.3545(3) 0.0239(11) Uani 1 1 d . . .
C6 C 0.4179(4) -0.1294(3) 0.3300(3) 0.0213(11) Uani 1 1 d . A .
C7 C 0.4958(4) -0.1045(3) 0.3388(4) 0.0254(12) Uani 1 1 d . . .
H7 H 0.5436 -0.1376 0.3635 0.030 Uiso 1 1 calc R A .
C8 C 0.4869(4) -0.0252(3) 0.3049(3) 0.0236(11) Uani 1 1 d . A .
H8 H 0.5283 0.0076 0.3003 0.028 Uiso 1 1 calc R . .
C9 C 0.4029(4) 0.0005(3) 0.2771(3) 0.0204(11) Uani 1 1 d . . .
C10 C 0.3699(4) 0.0828(3) 0.2412(3) 0.0195(11) Uani 1 1 d . A .
C11 C 0.2765(4) 0.1243(3) 0.2456(3) 0.0191(10) Uani 1 1 d . . .
C12 C 0.1920(4) 0.0978(3) 0.2969(3) 0.0193(10) Uani 1 1 d . A .
H12 H 0.1899 0.0477 0.3325 0.023 Uiso 1 1 calc R . .
C13 C 0.1185(4) 0.1586(3) 0.2834(3) 0.0182(10) Uani 1 1 d . . .
H13 H 0.0546 0.1597 0.3065 0.022 Uiso 1 1 calc R A .
C14 C 0.1589(4) 0.2233(3) 0.2249(3) 0.0181(10) Uani 1 1 d . A .
C15 C 0.1104(4) 0.3025(3) 0.1976(3) 0.0197(11) Uani 1 1 d . . .
C16 C 0.0134(4) 0.3290(3) 0.2054(3) 0.0199(11) Uani 1 1 d . A .
C17 C -0.0386(4) 0.4127(3) 0.2132(4) 0.0245(12) Uani 1 1 d . . .
H17 H -0.0135 0.4577 0.2093 0.029 Uiso 1 1 calc R A .
C18 C -0.1299(4) 0.4139(3) 0.2270(3) 0.0227(11) Uani 1 1 d . A .
H18 H -0.1808 0.4599 0.2357 0.027 Uiso 1 1 calc R . .
C19 C -0.1353(4) 0.3324(3) 0.2260(3) 0.0190(10) Uani 1 1 d . . .
C20 C -0.2183(4) 0.3081(3) 0.2396(3) 0.0187(10) Uani 1 1 d . A .
C21 C -0.2258(3) 0.2289(3) 0.2428(3) 0.0168(10) Uani 1 1 d . . .
C22 C -0.3128(4) 0.2046(3) 0.2628(3) 0.0210(11) Uani 1 1 d . A .
H22 H -0.3734 0.2388 0.2762 0.025 Uiso 1 1 calc R . .
C23 C -0.2913(4) 0.1234(3) 0.2588(3) 0.0217(11) Uani 1 1 d . . .
H23 H -0.3341 0.0909 0.2667 0.026 Uiso 1 1 calc R A .
C24 C -0.1909(4) 0.0959(3) 0.2400(3) 0.0184(10) Uani 1 1 d . A .
C25 C -0.1441(3) 0.0121(3) 0.2432(3) 0.0170(10) Uani 1 1 d . . .
C26 C -0.0613(3) -0.0244(3) 0.2676(3) 0.0162(10) Uani 1 1 d . A .
C27 C -0.0094(3) 0.0112(3) 0.3027(3) 0.0172(10) Uani 1 1 d . . .
H27 H -0.0229 0.0663 0.3105 0.021 Uiso 1 1 calc R A .
C28 C 0.0615(4) -0.0504(3) 0.3216(3) 0.0166(10) Uani 1 1 d . A .
H28 H 0.1081 -0.0469 0.3447 0.020 Uiso 1 1 calc R . .
C29 C 0.0515(3) -0.1234(3) 0.2994(3) 0.0162(10) Uani 1 1 d . . .
C30 C 0.1020(4) -0.2053(3) 0.3162(3) 0.0165(10) Uani 1 1 d . A .
C31 C 0.4797(4) -0.2723(3) 0.3854(4) 0.0302(13) Uani 1 1 d . A 1
C32 C 0.4899(4) -0.2839(4) 0.4634(4) 0.0351(15) Uani 1 1 d . A 1
C33 C 0.5652(6) -0.3386(5) 0.4886(5) 0.054(2) Uani 1 1 d . A 1
C34 C 0.6321(5) -0.3857(4) 0.4345(6) 0.055(2) Uani 1 1 d . A 1
C35 C 0.6253(5) -0.3765(4) 0.3575(6) 0.050(2) Uani 1 1 d . A 1
C36 C 0.5493(4) -0.3207(3) 0.3327(5) 0.0383(16) Uani 1 1 d . A 1
F1 F 0.4247(3) -0.2393(3) 0.5178(2) 0.0482(10) Uani 1 1 d . A 1
F2 F 0.5704(3) -0.3477(3) 0.5662(3) 0.0726(17) Uani 1 1 d . A 1
F3 F 0.7034(3) -0.4411(3) 0.4595(4) 0.086(2) Uani 1 1 d . A 1
F4 F 0.6918(3) -0.4208(3) 0.3035(4) 0.0752(17) Uani 1 1 d . A 1
F5 F 0.5459(3) -0.3141(2) 0.2557(3) 0.0478(10) Uani 1 1 d . A 1
C37 C 0.4443(4) 0.1277(3) 0.1965(3) 0.0213(11) Uani 1 1 d . A 1
C38 C 0.4446(4) 0.2023(3) 0.2135(3) 0.0232(11) Uani 1 1 d . A 1
C39 C 0.5125(4) 0.2442(3) 0.1684(4) 0.0259(12) Uani 1 1 d . A 1
C40 C 0.5824(4) 0.2118(4) 0.1061(4) 0.0297(13) Uani 1 1 d . A 1
C41 C 0.5845(4) 0.1376(4) 0.0887(4) 0.0266(12) Uani 1 1 d . A 1
C42 C 0.5159(4) 0.0966(3) 0.1329(4) 0.0248(12) Uani 1 1 d . A 1
C43 C 0.1651(4) 0.3666(3) 0.1612(4) 0.0222(11) Uani 1 1 d . A 1
C44 C 0.2154(4) 0.3885(3) 0.2033(4) 0.0254(12) Uani 1 1 d . A 1
C45 C 0.2661(4) 0.4482(4) 0.1675(4) 0.0323(14) Uani 1 1 d . A 1
C46 C 0.2666(4) 0.4869(4) 0.0897(4) 0.0357(15) Uani 1 1 d . A 1
C47 C 0.2174(4) 0.4670(4) 0.0464(4) 0.0344(14) Uani 1 1 d . A 1
C48 C 0.1668(4) 0.4087(3) 0.0825(4) 0.0263(12) Uani 1 1 d . A 1
C49 C -0.3078(4) 0.3717(3) 0.2551(3) 0.0205(11) Uani 1 1 d . A 1
C50 C -0.3490(4) 0.3983(4) 0.3305(4) 0.0280(12) Uani 1 1 d . A 1
C51 C -0.4335(4) 0.4551(4) 0.3440(4) 0.0350(15) Uani 1 1 d . A 1
C52 C -0.4802(4) 0.4862(3) 0.2844(4) 0.0343(15) Uani 1 1 d . A 1
C53 C -0.4415(4) 0.4630(3) 0.2080(4) 0.0324(14) Uani 1 1 d . A 1
C54 C -0.3566(4) 0.4060(3) 0.1966(4) 0.0233(12) Uani 1 1 d . A 1
C55 C -0.1926(4) -0.0424(3) 0.2252(4) 0.0241(12) Uani 1 1 d . A 1
C56 C -0.2216(4) -0.1070(3) 0.2817(4) 0.0318(14) Uani 1 1 d . A 1
C57 C -0.2662(4) -0.1573(4) 0.2645(6) 0.047(2) Uani 1 1 d . A 1
C58 C -0.2840(5) -0.1442(4) 0.1912(6) 0.054(2) Uani 1 1 d . A 1
C59 C -0.2558(5) -0.0818(4) 0.1315(5) 0.049(2) Uani 1 1 d . A 1
C60 C -0.2106(4) -0.0315(3) 0.1500(4) 0.0301(13) Uani 1 1 d . A 1
C61 C 0.0510(3) -0.2686(3) 0.3221(3) 0.0175(10) Uani 1 1 d . A 1
C62 C -0.0367(4) -0.2670(3) 0.3770(3) 0.0226(11) Uani 1 1 d . A 1
C63 C -0.0894(4) -0.3203(4) 0.3793(4) 0.0284(13) Uani 1 1 d . A 1
C64 C -0.0556(4) -0.3784(3) 0.3286(4) 0.0236(12) Uani 1 1 d . A 1
C65 C 0.0322(4) -0.3837(3) 0.2765(3) 0.0222(11) Uani 1 1 d . A 1
C66 C 0.0835(3) -0.3293(3) 0.2734(3) 0.0178(10) Uani 1 1 d . A 1
C1L C 0.2181(4) -0.1098(3) 0.1619(3) 0.0193(10) Uani 1 1 d . A 1
C2L C 0.3098(4) -0.0041(3) 0.1404(3) 0.0229(11) Uani 1 1 d . A 1
C3L C 0.0919(4) 0.1939(3) 0.0893(3) 0.0215(11) Uani 1 1 d . A 1
C4L C 0.0040(4) 0.0873(3) 0.1063(3) 0.0209(11) Uani 1 1 d . A 1
C1T C 0.0434(4) 0.3116(4) 0.9012(4) 0.0306(13) Uani 1 1 d . B 1
C2T C -0.0316(5) 0.3442(4) 0.9641(4) 0.0357(15) Uani 1 1 d . B 1
H2T H -0.0297 0.3905 0.9834 0.043 Uiso 1 1 calc R B 1
C3T C -0.1073(5) 0.3093(4) 0.9977(4) 0.0388(16) Uani 1 1 d . B 1
H3T H -0.1570 0.3324 1.0391 0.047 Uiso 1 1 calc R B 1
C4T C -0.1106(4) 0.2408(4) 0.9712(4) 0.0360(14) Uani 1 1 d . B 1
H4T H -0.1620 0.2165 0.9944 0.043 Uiso 1 1 calc R B 1
C5T C -0.0374(4) 0.2085(4) 0.9100(4) 0.0343(14) Uani 1 1 d . B 1
H5T H -0.0389 0.1620 0.8909 0.041 Uiso 1 1 calc R B 1
C6T C 0.0379(4) 0.2442(4) 0.8768(4) 0.0333(14) Uani 1 1 d . B 1
H6T H 0.0875 0.2208 0.8356 0.040 Uiso 1 1 calc R B 1
C7T C 0.1270(5) 0.3484(4) 0.8655(4) 0.0427(16) Uani 1 1 d . B 1
H7T1 H 0.1179 0.3960 0.8906 0.064 Uiso 1 1 calc R B 1
H7T2 H 0.1344 0.3650 0.8071 0.064 Uiso 1 1 calc R B 1
H7T3 H 0.1827 0.3078 0.8757 0.064 Uiso 1 1 calc R B 1
C8T C 0.4582(4) 0.7136(3) 0.0904(4) 0.0273(12) Uani 1 1 d . C 1
C9T C 0.5208(4) 0.6735(4) 0.0282(4) 0.0301(13) Uani 1 1 d . C 1
H9T H 0.5118 0.6251 0.0184 0.036 Uiso 1 1 calc R C 1
C10T C 0.5980(4) 0.7051(4) -0.0204(4) 0.0328(14) Uani 1 1 d . C 1
H10T H 0.6403 0.6778 -0.0630 0.039 Uiso 1 1 calc R C 1
C11T C 0.6119(4) 0.7754(4) -0.0061(4) 0.0348(14) Uani 1 1 d . C 1
H11T H 0.6632 0.7967 -0.0391 0.042 Uiso 1 1 calc R C 1
C12T C 0.5501(4) 0.8144(4) 0.0569(4) 0.0358(14) Uani 1 1 d . C 1
H12T H 0.5597 0.8621 0.0676 0.043 Uiso 1 1 calc R C 1
C13T C 0.4747(4) 0.7840(4) 0.1041(4) 0.0310(13) Uani 1 1 d . C 1
H13T H 0.4331 0.8114 0.1468 0.037 Uiso 1 1 calc R C 1
C14T C 0.3731(4) 0.6840(4) 0.1407(4) 0.0390(16) Uani 1 1 d . C 1
H14A H 0.3379 0.7198 0.1811 0.058 Uiso 1 1 calc R C 1
H14B H 0.3920 0.6283 0.1681 0.058 Uiso 1 1 calc R C 1
H14C H 0.3341 0.6848 0.1057 0.058 Uiso 1 1 calc R C 1
F6 F 0.3807(2) 0.23563(19) 0.2750(2) 0.0287(7) Uani 1 1 d . A 1
F7 F 0.5092(2) 0.3171(2) 0.1857(2) 0.0353(8) Uani 1 1 d . A 1
F8 F 0.6486(2) 0.2518(2) 0.0632(2) 0.0383(9) Uani 1 1 d . A 1
F9 F 0.6518(2) 0.1059(2) 0.0273(2) 0.0349(8) Uani 1 1 d . A 1
F10 F 0.5196(2) 0.0255(2) 0.1125(2) 0.0304(7) Uani 1 1 d . A 1
F11 F 0.2124(2) 0.3545(2) 0.2808(2) 0.0307(8) Uani 1 1 d . A 1
F12 F 0.3122(3) 0.4685(2) 0.2114(3) 0.0466(10) Uani 1 1 d . A 1
F13 F 0.3166(3) 0.5434(2) 0.0551(3) 0.0515(11) Uani 1 1 d . A 1
F14 F 0.2200(3) 0.5026(2) -0.0316(2) 0.0468(10) Uani 1 1 d . A 1
F15 F 0.1200(2) 0.3901(2) 0.0382(2) 0.0341(8) Uani 1 1 d . A 1
F16 F -0.3057(3) 0.3697(2) 0.3908(2) 0.0389(9) Uani 1 1 d . A 1
F17 F -0.4711(3) 0.4787(2) 0.4184(3) 0.0497(11) Uani 1 1 d . A 1
F18 F -0.5629(3) 0.5402(2) 0.2989(3) 0.0549(12) Uani 1 1 d . A 1
F19 F -0.4854(3) 0.4918(2) 0.1495(3) 0.0452(10) Uani 1 1 d . A 1
F20 F -0.3221(2) 0.38166(19) 0.12256(19) 0.0277(7) Uani 1 1 d . A 1
F21 F -0.2092(2) -0.1209(2) 0.3569(2) 0.0372(9) Uani 1 1 d . A 1
F22 F -0.2923(3) -0.2193(2) 0.3211(4) 0.0644(15) Uani 1 1 d . A 1
F23 F -0.3271(3) -0.1930(3) 0.1741(4) 0.082(2) Uani 1 1 d . A 1
F24 F -0.2692(4) -0.0694(3) 0.0571(3) 0.0684(16) Uani 1 1 d . A 1
F25 F -0.1833(3) 0.0288(2) 0.0918(2) 0.0377(9) Uani 1 1 d . A 1
F26 F -0.0701(2) -0.2136(2) 0.4296(2) 0.0309(8) Uani 1 1 d . A 1
F27 F -0.1742(2) -0.3158(2) 0.4325(2) 0.0360(8) Uani 1 1 d . A 1
F28 F -0.1074(2) -0.4292(2) 0.3296(2) 0.0330(8) Uani 1 1 d . A 1
F29 F 0.0656(2) -0.44166(19) 0.2281(2) 0.0299(7) Uani 1 1 d . A 1
F30 F 0.1674(2) -0.33576(18) 0.21983(19) 0.0237(7) Uani 1 1 d . A 1
N1 N 0.2541(3) -0.1848(2) 0.3188(3) 0.0193(9) Uani 1 1 d . A 1
N2 N 0.3616(3) -0.0640(3) 0.2920(3) 0.0191(9) Uani 1 1 d . A 1
N3 N 0.2535(3) 0.2007(2) 0.2039(3) 0.0186(9) Uani 1 1 d . A 1
N4 N -0.0469(3) 0.2818(2) 0.2113(3) 0.0173(9) Uani 1 1 d . A 1
N5 N -0.1519(3) 0.1611(2) 0.2285(2) 0.0163(8) Uani 1 1 d . A 1
N6 N -0.0223(3) -0.1066(2) 0.2672(2) 0.0155(8) Uani 1 1 d . A 1
O1 O 0.1867(3) -0.1227(3) 0.1164(2) 0.0306(9) Uani 1 1 d . A 1
O2 O 0.3309(3) 0.0400(3) 0.0830(3) 0.0352(10) Uani 1 1 d . A 1
O3 O 0.1588(3) 0.2032(2) 0.0415(2) 0.0282(9) Uani 1 1 d . A 1
O4 O 0.0220(3) 0.0354(2) 0.0697(2) 0.0325(10) Uani 1 1 d . A 1
Rh1 Rh 0.27746(3) -0.08433(2) 0.22812(2) 0.01657(10) Uani 1 1 d . A 1
Rh2 Rh -0.01918(3) 0.17559(2) 0.16040(2) 0.01502(10) Uani 1 1 d . A 1
C1O C 0.3925(10) 1.1292(11) 0.4729(6) 0.140(7) Uani 1 1 d . D 1
H1O1 H 0.4487 1.1377 0.4808 0.211 Uiso 1 1 calc R D 1
H1O2 H 0.3379 1.1671 0.5003 0.211 Uiso 1 1 calc R D 1
H1O3 H 0.3957 1.1391 0.4150 0.211 Uiso 1 1 calc R D 1
C2O C 0.3847(9) 1.0395(11) 0.5090(7) 0.135(7) Uani 1 1 d . D 1
H2O1 H 0.3800 1.0281 0.5678 0.162 Uiso 1 1 calc R D 1
H2O2 H 0.4385 0.9998 0.4818 0.162 Uiso 1 1 calc R D 1
C3O C 0.2869(7) 1.0373(7) 0.4898(6) 0.079(3) Uani 1 1 d . D 1
H3O1 H 0.2341 1.0783 0.5162 0.095 Uiso 1 1 calc R D 1
H3O2 H 0.2925 1.0495 0.4308 0.095 Uiso 1 1 calc R D 1
C4O C 0.2710(9) 0.9480(7) 0.5247(7) 0.094(4) Uani 1 1 d . D 1
H4O1 H 0.3260 0.9083 0.4991 0.113 Uiso 1 1 calc R D 1
H4O2 H 0.2668 0.9372 0.5835 0.113 Uiso 1 1 calc R D 1
C5O C 0.1863(8) 0.9333(7) 0.5123(5) 0.084(4) Uani 1 1 d . D 1
H5O1 H 0.1886 0.9452 0.4539 0.101 Uiso 1 1 calc R D 1
H5O2 H 0.1303 0.9705 0.5404 0.101 Uiso 1 1 calc R D 1
C6O C 0.1793(6) 0.8377(8) 0.5477(5) 0.081(4) Uani 1 1 d . D 1
H6O1 H 0.2348 0.8004 0.5191 0.097 Uiso 1 1 calc R D 1
H6O2 H 0.1776 0.8255 0.6060 0.097 Uiso 1 1 calc R D 1
C7O C 0.0944(6) 0.8243(6) 0.5359(5) 0.060(2) Uani 1 1 d . D 1
H7O1 H 0.0969 0.8373 0.4774 0.072 Uiso 1 1 calc R D 1
H7O2 H 0.0398 0.8629 0.5636 0.072 Uiso 1 1 calc R D 1
C8O C 0.0798(6) 0.7376(5) 0.5670(4) 0.055(2) Uani 1 1 d . D 1
H8O1 H 0.0222 0.7344 0.5572 0.082 Uiso 1 1 calc R D 1
H8O2 H 0.0757 0.7243 0.6252 0.082 Uiso 1 1 calc R D 1
H8O3 H 0.1323 0.6987 0.5386 0.082 Uiso 1 1 calc R D 1
C15T C 0.0924(5) 0.4842(4) 0.4556(4) 0.0439(18) Uani 1 1 d . . 1
C16T C 0.0625(5) 0.5377(4) 0.5110(4) 0.0440(17) Uani 1 1 d . E 1
H16T H 0.1050 0.5637 0.5182 0.053 Uiso 1 1 calc R E 1
C17T C -0.0282(5) 0.5534(4) 0.5555(5) 0.0448(17) Uani 1 1 d . . 1
H17T H -0.0480 0.5896 0.5940 0.054 Uiso 1 1 calc R . 1
C18T C 0.1872(9) 0.4708(7) 0.4085(7) 0.032(3) Uani 0.50 1 d P F 1
H18A H 0.1979 0.4317 0.3723 0.048 Uiso 0.50 1 calc PR F 1
H18B H 0.2288 0.4491 0.4448 0.048 Uiso 0.50 1 calc PR F 1
H18C H 0.1994 0.5226 0.3764 0.048 Uiso 0.50 1 calc PR F 1

loop_
_atom_site_aniso_label
_atom_site_aniso_U_11
_atom_site_aniso_U_22
_atom_site_aniso_U_33
_atom_site_aniso_U_23
_atom_site_aniso_U_13
_atom_site_aniso_U_12
C1 0.022(3) 0.018(3) 0.020(3) -0.007(2) -0.004(2) -0.004(2)
C2 0.022(3) 0.013(2) 0.027(3) -0.003(2) -0.007(2) -0.004(2)
C3 0.027(3) 0.014(2) 0.030(3) -0.003(2) -0.013(2) -0.001(2)
C4 0.022(3) 0.014(2) 0.033(3) -0.009(2) -0.012(2) 0.001(2)
C5 0.025(3) 0.017(3) 0.033(3) -0.009(2) -0.011(2) -0.001(2)
C6 0.023(3) 0.015(2) 0.028(3) -0.006(2) -0.010(2) -0.001(2)
C7 0.022(3) 0.022(3) 0.034(3) -0.004(2) -0.013(2) -0.003(2)
C8 0.019(3) 0.020(3) 0.036(3) -0.006(2) -0.010(2) -0.005(2)
C9 0.019(3) 0.014(2) 0.028(3) -0.007(2) -0.004(2) -0.003(2)
C10 0.017(3) 0.016(2) 0.030(3) -0.010(2) -0.009(2) -0.002(2)
C11 0.018(3) 0.018(2) 0.025(3) -0.006(2) -0.007(2) -0.005(2)
C12 0.018(3) 0.018(2) 0.025(3) -0.006(2) -0.005(2) -0.005(2)
C13 0.016(2) 0.013(2) 0.027(3) -0.007(2) -0.003(2) -0.0063(19)
C14 0.017(2) 0.014(2) 0.025(3) -0.006(2) -0.003(2) -0.0071(19)
C15 0.015(2) 0.017(2) 0.027(3) -0.006(2) -0.002(2) -0.006(2)
C16 0.017(3) 0.016(2) 0.026(3) -0.005(2) -0.004(2) -0.003(2)
C17 0.021(3) 0.016(3) 0.038(3) -0.008(2) -0.006(2) -0.005(2)
C18 0.013(2) 0.015(2) 0.039(3) -0.007(2) -0.005(2) -0.0005(19)
C19 0.017(3) 0.016(2) 0.021(3) -0.002(2) -0.002(2) -0.003(2)
C20 0.018(3) 0.015(2) 0.023(3) -0.004(2) -0.005(2) -0.002(2)
C21 0.015(2) 0.015(2) 0.020(2) -0.0014(19) -0.0026(19) -0.0036(19)
C22 0.014(2) 0.018(3) 0.029(3) -0.002(2) -0.005(2) -0.004(2)
C23 0.015(3) 0.018(3) 0.033(3) -0.003(2) -0.007(2) -0.006(2)
C24 0.018(3) 0.016(2) 0.022(3) -0.003(2) -0.005(2) -0.007(2)
C25 0.015(2) 0.014(2) 0.022(3) -0.0047(19) -0.0033(19) -0.0032(19)
C26 0.017(2) 0.016(2) 0.015(2) -0.0024(19) -0.0009(19) -0.0069(19)
C27 0.019(3) 0.014(2) 0.018(2) -0.0039(19) -0.0006(19) -0.0068(19)
C28 0.017(2) 0.017(2) 0.015(2) -0.0006(19) -0.0016(19) -0.0069(19)
C29 0.017(2) 0.016(2) 0.015(2) -0.0042(19) -0.0004(19) -0.0059(19)
C30 0.021(3) 0.014(2) 0.016(2) -0.0021(18) -0.0024(19) -0.007(2)
C31 0.027(3) 0.017(3) 0.051(4) 0.004(2) -0.020(3) -0.007(2)
C32 0.028(3) 0.029(3) 0.053(4) 0.002(3) -0.020(3) -0.011(3)
C33 0.049(5) 0.051(4) 0.076(6) 0.039(4) -0.048(4) -0.035(4)
C34 0.024(4) 0.026(3) 0.111(7) 0.024(4) -0.035(4) -0.011(3)
C35 0.025(3) 0.017(3) 0.110(7) 0.002(4) -0.026(4) -0.007(3)
C36 0.021(3) 0.015(3) 0.078(5) -0.010(3) -0.013(3) 0.000(2)
F1 0.052(3) 0.058(3) 0.044(2) 0.005(2) -0.027(2) -0.021(2)
F2 0.063(3) 0.085(4) 0.083(4) 0.045(3) -0.057(3) -0.043(3)
F3 0.037(3) 0.045(3) 0.169(6) 0.043(3) -0.057(3) -0.013(2)
F4 0.024(2) 0.030(2) 0.168(6) -0.033(3) -0.020(3) 0.0075(17)
F5 0.037(2) 0.038(2) 0.074(3) -0.029(2) -0.014(2) -0.0002(17)
C37 0.016(3) 0.019(3) 0.029(3) -0.003(2) -0.008(2) -0.003(2)
C38 0.018(3) 0.021(3) 0.032(3) -0.009(2) -0.007(2) -0.002(2)
C39 0.019(3) 0.019(3) 0.043(3) -0.005(2) -0.011(2) -0.005(2)
C40 0.017(3) 0.033(3) 0.040(3) 0.001(3) -0.007(2) -0.012(2)
C41 0.014(3) 0.031(3) 0.032(3) -0.008(2) -0.005(2) 0.001(2)
C42 0.021(3) 0.022(3) 0.033(3) -0.007(2) -0.009(2) -0.003(2)
C43 0.013(2) 0.014(2) 0.039(3) -0.006(2) -0.002(2) -0.0033(19)
C44 0.018(3) 0.018(3) 0.039(3) -0.007(2) -0.004(2) -0.004(2)
C45 0.021(3) 0.030(3) 0.052(4) -0.018(3) -0.006(3) -0.009(2)
C46 0.024(3) 0.024(3) 0.056(4) -0.005(3) 0.002(3) -0.015(2)
C47 0.028(3) 0.026(3) 0.043(4) -0.002(3) -0.002(3) -0.006(3)
C48 0.021(3) 0.017(3) 0.039(3) -0.004(2) -0.004(2) -0.006(2)
C49 0.015(3) 0.014(2) 0.034(3) -0.006(2) -0.003(2) -0.007(2)
C50 0.023(3) 0.026(3) 0.037(3) -0.012(2) -0.002(2) -0.009(2)
C51 0.022(3) 0.027(3) 0.055(4) -0.024(3) 0.011(3) -0.013(2)
C52 0.013(3) 0.014(3) 0.069(5) -0.014(3) 0.001(3) 0.001(2)
C53 0.017(3) 0.016(3) 0.065(4) -0.005(3) -0.013(3) -0.004(2)
C54 0.015(3) 0.010(2) 0.038(3) 0.004(2) -0.001(2) -0.006(2)
C55 0.015(3) 0.014(2) 0.045(3) -0.010(2) -0.009(2) -0.001(2)
C56 0.015(3) 0.019(3) 0.061(4) -0.008(3) -0.010(3) -0.001(2)
C57 0.017(3) 0.021(3) 0.105(7) -0.006(4) -0.022(4) -0.003(2)
C58 0.030(4) 0.023(3) 0.128(8) -0.027(4) -0.046(4) 0.004(3)
C59 0.034(4) 0.037(4) 0.095(6) -0.040(4) -0.046(4) 0.015(3)
C60 0.023(3) 0.021(3) 0.052(4) -0.015(3) -0.019(3) 0.003(2)
C61 0.017(2) 0.011(2) 0.024(3) 0.0017(19) -0.008(2) -0.0029(19)
C62 0.022(3) 0.016(2) 0.025(3) -0.002(2) -0.004(2) 0.001(2)
C63 0.018(3) 0.027(3) 0.033(3) 0.008(2) -0.002(2) -0.008(2)
C64 0.021(3) 0.020(3) 0.035(3) 0.003(2) -0.011(2) -0.013(2)
C65 0.023(3) 0.015(2) 0.031(3) -0.003(2) -0.010(2) -0.004(2)
C66 0.015(2) 0.016(2) 0.022(3) -0.005(2) -0.005(2) -0.0017(19)
C1L 0.019(3) 0.020(3) 0.020(3) -0.002(2) -0.001(2) -0.010(2)
C2L 0.025(3) 0.016(3) 0.031(3) -0.004(2) -0.012(2) -0.005(2)
C3L 0.026(3) 0.013(2) 0.024(3) -0.003(2) -0.007(2) 0.000(2)
C4L 0.019(3) 0.019(3) 0.022(3) -0.003(2) -0.001(2) -0.005(2)
C1T 0.026(3) 0.031(3) 0.033(3) 0.002(3) -0.013(2) -0.003(2)
C2T 0.038(4) 0.028(3) 0.043(4) -0.010(3) -0.019(3) 0.003(3)
C3T 0.030(3) 0.045(4) 0.036(4) -0.013(3) -0.010(3) 0.006(3)
C4T 0.026(3) 0.045(4) 0.036(3) -0.006(3) -0.011(3) -0.005(3)
C5T 0.030(3) 0.040(4) 0.039(4) -0.013(3) -0.014(3) -0.005(3)
C6T 0.028(3) 0.039(4) 0.029(3) -0.010(3) -0.008(3) 0.002(3)
C7T 0.045(4) 0.041(4) 0.041(4) 0.005(3) -0.014(3) -0.015(3)
C8T 0.020(3) 0.020(3) 0.034(3) 0.000(2) -0.004(2) 0.000(2)
C9T 0.024(3) 0.022(3) 0.040(3) -0.005(2) -0.007(3) 0.000(2)
C10T 0.021(3) 0.032(3) 0.034(3) -0.006(3) -0.002(2) 0.007(2)
C11T 0.019(3) 0.035(3) 0.048(4) 0.001(3) -0.010(3) -0.007(3)
C12T 0.034(3) 0.032(3) 0.047(4) -0.006(3) -0.013(3) -0.013(3)
C13T 0.027(3) 0.025(3) 0.034(3) -0.009(2) -0.003(2) 0.002(2)
C14T 0.023(3) 0.032(3) 0.051(4) -0.001(3) 0.003(3) -0.008(3)
F6 0.0226(17) 0.0254(17) 0.0400(19) -0.0161(14) -0.0018(14) -0.0059(13)
F7 0.0285(18) 0.0246(17) 0.059(2) -0.0098(16) -0.0091(17) -0.0146(15)
F8 0.0229(18) 0.044(2) 0.048(2) -0.0010(17) -0.0029(16) -0.0187(16)
F9 0.0175(16) 0.045(2) 0.038(2) -0.0138(16) 0.0005(14) -0.0021(15)
F10 0.0241(17) 0.0260(17) 0.042(2) -0.0169(15) -0.0055(15) -0.0017(14)
F11 0.0260(18) 0.0303(18) 0.041(2) -0.0126(15) -0.0081(15) -0.0090(14)
F12 0.040(2) 0.046(2) 0.068(3) -0.017(2) -0.013(2) -0.0260(19)
F13 0.049(2) 0.036(2) 0.070(3) -0.001(2) -0.001(2) -0.0312(19)
F14 0.054(3) 0.030(2) 0.048(2) 0.0109(17) -0.0049(19) -0.0192(18)
F15 0.037(2) 0.0296(18) 0.039(2) 0.0019(15) -0.0143(16) -0.0145(15)
F16 0.039(2) 0.047(2) 0.034(2) -0.0196(17) -0.0048(16) -0.0101(18)
F17 0.040(2) 0.046(2) 0.060(3) -0.038(2) 0.0198(19) -0.0167(19)
F18 0.0216(19) 0.029(2) 0.103(4) -0.025(2) 0.001(2) 0.0057(16)
F19 0.030(2) 0.0267(19) 0.072(3) 0.0100(18) -0.0223(19) -0.0009(16)
F20 0.0252(17) 0.0273(17) 0.0291(17) -0.0002(14) -0.0074(14) -0.0064(14)
F21 0.0270(18) 0.0270(18) 0.050(2) 0.0052(16) -0.0041(16) -0.0089(15)
F22 0.031(2) 0.0209(19) 0.143(5) 0.004(2) -0.029(3) -0.0132(16)
F23 0.060(3) 0.033(2) 0.190(6) -0.041(3) -0.075(4) -0.003(2)
F24 0.074(3) 0.053(3) 0.107(4) -0.048(3) -0.069(3) 0.018(2)
F25 0.042(2) 0.038(2) 0.039(2) -0.0100(16) -0.0236(17) -0.0005(17)
F26 0.0337(19) 0.0258(17) 0.0263(17) -0.0071(14) 0.0026(14) -0.0048(14)
F27 0.0217(17) 0.0339(19) 0.043(2) -0.0001(16) 0.0054(15) -0.0103(15)
F28 0.0306(19) 0.0264(17) 0.048(2) 0.0037(15) -0.0154(16) -0.0179(15)
F29 0.0339(19) 0.0208(16) 0.041(2) -0.0132(14) -0.0103(15) -0.0084(14)
F30 0.0168(15) 0.0211(15) 0.0314(17) -0.0100(13) 0.0021(13) -0.0059(12)
N1 0.020(2) 0.012(2) 0.028(2) -0.0041(17) -0.0078(18) -0.0024(17)
N2 0.017(2) 0.016(2) 0.027(2) -0.0052(17) -0.0083(18) -0.0023(17)
N3 0.018(2) 0.013(2) 0.026(2) -0.0072(17) -0.0074(18) -0.0012(17)
N4 0.013(2) 0.015(2) 0.023(2) -0.0035(17) -0.0035(17) -0.0022(16)
N5 0.014(2) 0.017(2) 0.019(2) -0.0040(16) -0.0035(16) -0.0053(16)
N6 0.015(2) 0.0120(19) 0.019(2) -0.0024(16) -0.0032(16) -0.0033(16)
O1 0.026(2) 0.045(3) 0.027(2) -0.0085(18) -0.0042(17) -0.0176(19)
O2 0.051(3) 0.030(2) 0.034(2) 0.0027(19) -0.018(2) -0.022(2)
O3 0.020(2) 0.032(2) 0.028(2) -0.0074(17) 0.0036(17) -0.0086(17)
O4 0.039(2) 0.028(2) 0.031(2) -0.0155(18) 0.0000(18) -0.0093(19)
Rh1 0.0155(2) 0.01309(19) 0.0228(2) -0.00418(15) -0.00696(16) -0.00267(15)
Rh2 0.01300(19) 0.01214(19) 0.0190(2) -0.00361(14) -0.00227(15) -0.00253(14)
C1O 0.151(12) 0.30(2) 0.035(5) -0.020(8) 0.006(6) -0.179(15)
C2O 0.103(9) 0.265(19) 0.090(8) -0.128(11) 0.048(7) -0.123(12)
C3O 0.077(7) 0.098(8) 0.062(6) -0.022(6) -0.011(5) -0.019(6)
C4O 0.123(10) 0.086(8) 0.059(6) -0.016(6) -0.013(6) -0.009(7)
C5O 0.106(8) 0.142(10) 0.040(5) -0.031(5) 0.011(5) -0.101(8)
C6O 0.054(5) 0.162(11) 0.026(4) -0.040(5) -0.005(4) -0.011(6)
C7O 0.056(5) 0.089(7) 0.042(4) -0.035(4) 0.007(4) -0.031(5)
C8O 0.078(6) 0.049(4) 0.025(3) -0.009(3) -0.002(3) -0.006(4)
C15T 0.036(4) 0.039(4) 0.046(4) 0.022(3) -0.013(3) -0.011(3)
C16T 0.050(4) 0.043(4) 0.040(4) 0.009(3) -0.017(3) -0.019(3)
C17T 0.047(4) 0.035(4) 0.047(4) 0.013(3) -0.015(3) -0.013(3)
C18T 0.047(8) 0.021(6) 0.024(6) 0.000(5) -0.010(5) -0.004(5)

loop_
_atom_type_symbol
_atom_type_description
_atom_type_scat_dispersion_real
_atom_type_scat_dispersion_imag
_atom_type_scat_source
C C 0.0033 0.0016 'International Tables Vol C Tables 4.2.6.8 and 6.1.1.4'
H H 0.0000 0.0000 'International Tables Vol C Tables 4.2.6.8 and 6.1.1.4'
N N 0.0061 0.0033 'International Tables Vol C Tables 4.2.6.8 and 6.1.1.4'
O O 0.0106 0.0060 'International Tables Vol C Tables 4.2.6.8 and 6.1.1.4'
F F 0.0171 0.0103 'International Tables Vol C Tables 4.2.6.8 and 6.1.1.4'
Rh Rh -1.1178 0.9187 'International Tables Vol C Tables 4.2.6.8 and 6.1.1.4'

loop_
_geom_angle_atom_site_label_1
_geom_angle_atom_site_label_2
_geom_angle_atom_site_label_3
_geom_angle
_geom_angle_site_symmetry_1
_geom_angle_site_symmetry_3
_geom_angle_publ_flag
N1 C1 C30 126.3(5) . . ?
N1 C1 C2 108.9(4) . . ?
C30 C1 C2 124.7(5) . . ?
C3 C2 C1 107.7(5) . . ?
C3 C2 H2 126.1 . . ?
C1 C2 H2 126.1 . . ?
C2 C3 C4 107.5(5) . . ?
C2 C3 H3 126.2 . . ?
C4 C3 H3 126.2 . . ?
N1 C4 C5 125.1(5) . . ?
N1 C4 C3 109.5(5) . . ?
C5 C4 C3 125.4(5) . . ?
C6 C5 C4 126.2(5) . . ?
C6 C5 C31 116.4(5) . . ?
C4 C5 C31 117.4(5) . . ?
N2 C6 C5 125.4(5) . . ?
N2 C6 C7 110.0(4) . . ?
C5 C6 C7 124.6(5) . . ?
C8 C7 C6 106.8(5) . . ?
C8 C7 H7 126.6 . . ?
C6 C7 H7 126.6 . . ?
C7 C8 C9 107.4(5) . . ?
C7 C8 H8 126.3 . . ?
C9 C8 H8 126.3 . . ?
N2 C9 C10 127.3(5) . . ?
N2 C9 C8 110.3(4) . . ?
C10 C9 C8 122.3(5) . . ?
C11 C10 C9 126.5(5) . . ?
C11 C10 C37 118.6(5) . . ?
C9 C10 C37 114.9(4) . . ?
N3 C11 C10 121.3(5) . . ?
N3 C11 C12 110.6(4) . . ?
C10 C11 C12 127.9(5) . . ?
C13 C12 C11 106.9(5) . . ?
C13 C12 H12 126.5 . . ?
C11 C12 H12 126.5 . . ?
C12 C13 C14 105.3(4) . . ?
C12 C13 H13 127.3 . . ?
C14 C13 H13 127.3 . . ?
N3 C14 C15 121.3(4) . . ?
N3 C14 C13 111.4(4) . . ?
C15 C14 C13 127.0(5) . . ?
C14 C15 C16 126.1(5) . . ?
C14 C15 C43 117.7(4) . . ?
C16 C15 C43 116.1(4) . . ?
N4 C16 C15 127.2(5) . . ?
N4 C16 C17 109.5(4) . . ?
C15 C16 C17 123.2(5) . . ?
C18 C17 C16 106.9(5) . . ?
C18 C17 H17 126.5 . . ?
C16 C17 H17 126.5 . . ?
C17 C18 C19 107.3(5) . . ?
C17 C18 H18 126.4 . . ?
C19 C18 H18 126.4 . . ?
N4 C19 C20 125.4(5) . . ?
N4 C19 C18 109.8(4) . . ?
C20 C19 C18 124.8(5) . . ?
C21 C20 C19 126.0(5) . . ?
C21 C20 C49 116.3(4) . . ?
C19 C20 C49 117.7(4) . . ?
N5 C21 C20 125.9(5) . . ?
N5 C21 C22 109.4(4) . . ?
C20 C21 C22 124.7(5) . . ?
C23 C22 C21 107.1(5) . . ?
C23 C22 H22 126.5 . . ?
C21 C22 H22 126.5 . . ?
C22 C23 C24 107.2(5) . . ?
C22 C23 H23 126.4 . . ?
C24 C23 H23 126.4 . . ?
N5 C24 C25 127.0(5) . . ?
N5 C24 C23 109.9(4) . . ?
C25 C24 C23 122.7(5) . . ?
C26 C25 C24 126.0(5) . . ?
C26 C25 C55 117.8(4) . . ?
C24 C25 C55 116.0(4) . . ?
N6 C26 C25 120.2(4) . . ?
N6 C26 C27 110.5(4) . . ?
C25 C26 C27 129.0(5) . . ?
C28 C27 C26 106.3(4) . . ?
C28 C27 H27 126.9 . . ?
C26 C27 H27 126.9 . . ?
C27 C28 C29 106.1(4) . . ?
C27 C28 H28 127.0 . . ?
C29 C28 H28 127.0 . . ?
N6 C29 C30 120.3(4) . . ?
N6 C29 C28 111.6(4) . . ?
C30 C29 C28 127.7(5) . . ?
C1 C30 C29 127.2(5) . . ?
C1 C30 C61 117.8(4) . . ?
C29 C30 C61 114.8(4) . . ?
C32 C31 C36 115.9(6) . . ?
C32 C31 C5 124.0(6) . . ?
C36 C31 C5 120.0(6) . . ?
F1 C32 C31 119.0(5) . . ?
F1 C32 C33 118.1(7) . . ?
C31 C32 C33 122.9(7) . . ?
F2 C33 C34 120.8(7) . . ?
F2 C33 C32 119.9(9) . . ?
C34 C33 C32 119.2(7) . . ?
F3 C34 C35 120.5(9) . . ?
F3 C34 C33 119.4(9) . . ?
C35 C34 C33 120.0(6) . . ?
C34 C35 F4 120.5(7) . . ?
C34 C35 C36 120.2(8) . . ?
F4 C35 C36 119.3(8) . . ?
F5 C36 C31 120.5(6) . . ?
F5 C36 C35 117.8(7) . . ?
C31 C36 C35 121.7(8) . . ?
C38 C37 C42 116.8(5) . . ?
C38 C37 C10 122.8(5) . . ?
C42 C37 C10 120.4(5) . . ?
F6 C38 C39 117.5(5) . . ?
F6 C38 C37 121.2(5) . . ?
C39 C38 C37 121.3(5) . . ?
F7 C39 C40 120.1(5) . . ?
F7 C39 C38 119.5(5) . . ?
C40 C39 C38 120.4(5) . . ?
F8 C40 C41 120.2(5) . . ?
F8 C40 C39 120.4(5) . . ?
C41 C40 C39 119.4(5) . . ?
F9 C41 C40 119.9(5) . . ?
F9 C41 C42 120.0(5) . . ?
C40 C41 C42 120.1(5) . . ?
F10 C42 C41 117.9(5) . . ?
F10 C42 C37 120.1(5) . . ?
C41 C42 C37 121.9(5) . . ?
C44 C43 C48 116.4(5) . . ?
C44 C43 C15 122.5(5) . . ?
C48 C43 C15 121.1(5) . . ?
F11 C44 C43 119.8(5) . . ?
F11 C44 C45 119.0(5) . . ?
C43 C44 C45 121.2(6) . . ?
F12 C45 C46 120.8(5) . . ?
F12 C45 C44 119.0(6) . . ?
C46 C45 C44 120.2(6) . . ?
F13 C46 C45 120.0(6) . . ?
F13 C46 C47 119.8(6) . . ?
C45 C46 C47 120.1(5) . . ?
F14 C47 C48 120.1(6) . . ?
F14 C47 C46 120.7(5) . . ?
C48 C47 C46 119.2(6) . . ?
F15 C48 C47 117.7(5) . . ?
F15 C48 C43 119.4(5) . . ?
C47 C48 C43 122.9(6) . . ?
C54 C49 C50 115.7(5) . . ?
C54 C49 C20 121.8(5) . . ?
C50 C49 C20 122.4(5) . . ?
F16 C50 C51 118.8(5) . . ?
F16 C50 C49 120.0(5) . . ?
C51 C50 C49 121.2(6) . . ?
F17 C51 C52 120.0(5) . . ?
F17 C51 C50 119.1(6) . . ?
C52 C51 C50 121.0(6) . . ?
F18 C52 C51 120.2(6) . . ?
F18 C52 C53 119.6(6) . . ?
C51 C52 C53 120.1(5) . . ?
F19 C53 C54 121.3(6) . . ?
F19 C53 C52 121.4(5) . . ?
C54 C53 C52 117.3(6) . . ?
F20 C54 C49 119.0(4) . . ?
F20 C54 C53 116.3(5) . . ?
C49 C54 C53 124.6(6) . . ?
C60 C55 C56 116.0(5) . . ?
C60 C55 C25 121.2(5) . . ?
C56 C55 C25 122.8(5) . . ?
F21 C56 C57 117.4(6) . . ?
F21 C56 C55 120.2(5) . . ?
C57 C56 C55 122.4(7) . . ?
C58 C57 F22 119.8(6) . . ?
C58 C57 C56 120.1(7) . . ?
F22 C57 C56 120.1(8) . . ?
F23 C58 C57 120.3(8) . . ?
F23 C58 C59 119.0(8) . . ?
C57 C58 C59 120.6(6) . . ?
F24 C59 C58 122.0(6) . . ?
F24 C59 C60 119.6(8) . . ?
C58 C59 C60 118.5(7) . . ?
F25 C60 C55 119.5(5) . . ?
F25 C60 C59 118.1(6) . . ?
C55 C60 C59 122.3(6) . . ?
C66 C61 C62 116.2(5) . . ?
C66 C61 C30 123.6(5) . . ?
C62 C61 C30 120.1(5) . . ?
F26 C62 C63 118.6(5) . . ?
F26 C62 C61 119.7(5) . . ?
C63 C62 C61 121.7(5) . . ?
F27 C63 C64 119.9(5) . . ?
F27 C63 C62 119.8(5) . . ?
C64 C63 C62 120.3(5) . . ?
F28 C64 C63 120.5(5) . . ?
F28 C64 C65 120.4(5) . . ?
C63 C64 C65 119.1(5) . . ?
F29 C65 C66 121.0(5) . . ?
F29 C65 C64 118.9(5) . . ?
C66 C65 C64 120.1(5) . . ?
F30 C66 C65 117.5(4) . . ?
F30 C66 C61 120.0(4) . . ?
C65 C66 C61 122.4(5) . . ?
O1 C1L Rh1 174.6(4) . . ?
O2 C2L Rh1 174.3(5) . . ?
O3 C3L Rh2 175.2(5) . . ?
O4 C4L Rh2 175.8(5) . . ?
C6T C1T C2T 117.1(6) . . ?
C6T C1T C7T 121.7(6) . . ?
C2T C1T C7T 121.2(6) . . ?
C3T C2T C1T 121.0(6) . . ?
C3T C2T H2T 119.5 . . ?
C1T C2T H2T 119.5 . . ?
C2T C3T C4T 120.3(6) . . ?
C2T C3T H3T 119.8 . . ?
C4T C3T H3T 119.8 . . ?
C5T C4T C3T 118.9(6) . . ?
C5T C4T H4T 120.5 . . ?
C3T C4T H4T 120.5 . . ?
C4T C5T C6T 120.1(6) . . ?
C4T C5T H5T 120.0 . . ?
C6T C5T H5T 120.0 . . ?
C1T C6T C5T 122.6(6) . . ?
C1T C6T H6T 118.7 . . ?
C5T C6T H6T 118.7 . . ?
C1T C7T H7T1 109.5 . . ?
C1T C7T H7T2 109.5 . . ?
H7T1 C7T H7T2 109.5 . . ?
C1T C7T H7T3 109.5 . . ?
H7T1 C7T H7T3 109.5 . . ?
H7T2 C7T H7T3 109.5 . . ?
C9T C8T C13T 118.4(5) . . ?
C9T C8T C14T 121.4(6) . . ?
C13T C8T C14T 120.2(5) . . ?
C8T C9T C10T 120.0(6) . . ?
C8T C9T H9T 120.0 . . ?
C10T C9T H9T 120.0 . . ?
C11T C10T C9T 120.4(6) . . ?
C11T C10T H10T 119.8 . . ?
C9T C10T H10T 119.8 . . ?
C10T C11T C12T 119.4(6) . . ?
C10T C11T H11T 120.3 . . ?
C12T C11T H11T 120.3 . . ?
C13T C12T C11T 120.3(6) . . ?
C13T C12T H12T 119.8 . . ?
C11T C12T H12T 119.8 . . ?
C12T C13T C8T 121.6(6) . . ?
C12T C13T H13T 119.2 . . ?
C8T C13T H13T 119.2 . . ?
C8T C14T H14A 109.5 . . ?
C8T C14T H14B 109.5 . . ?
H14A C14T H14B 109.5 . . ?
C8T C14T H14C 109.5 . . ?
H14A C14T H14C 109.5 . . ?
H14B C14T H14C 109.5 . . ?
C4 N1 C1 106.3(4) . . ?
C4 N1 Rh1 119.9(4) . . ?
C1 N1 Rh1 129.7(3) . . ?
C9 N2 C6 105.5(4) . . ?
C9 N2 Rh1 128.4(3) . . ?
C6 N2 Rh1 120.2(3) . . ?
C11 N3 C14 105.7(4) . . ?
C16 N4 C19 106.4(4) . . ?
C16 N4 Rh2 128.1(3) . . ?
C19 N4 Rh2 120.6(3) . . ?
C24 N5 C21 106.3(4) . . ?
C24 N5 Rh2 129.0(3) . . ?
C21 N5 Rh2 120.7(3) . . ?
C29 N6 C26 105.5(4) . . ?
C1L Rh1 C2L 84.9(2) . . ?
C1L Rh1 N2 171.9(2) . . ?
C2L Rh1 N2 93.0(2) . . ?
C1L Rh1 N1 93.59(19) . . ?
C2L Rh1 N1 173.0(2) . . ?
N2 Rh1 N1 87.61(17) . . ?
C3L Rh2 C4L 84.5(2) . . ?
C3L Rh2 N5 173.0(2) . . ?
C4L Rh2 N5 93.75(19) . . ?
C3L Rh2 N4 93.43(19) . . ?
C4L Rh2 N4 174.8(2) . . ?
N5 Rh2 N4 87.70(16) . . ?
C2O C1O H1O1 109.5 . . ?
C2O C1O H1O2 109.5 . . ?
H1O1 C1O H1O2 109.5 . . ?
C2O C1O H1O3 109.5 . . ?
H1O1 C1O H1O3 109.5 . . ?
H1O2 C1O H1O3 109.5 . . ?
C1O C2O C3O 102.2(12) . . ?
C1O C2O H2O1 111.3 . . ?
C3O C2O H2O1 111.3 . . ?
C1O C2O H2O2 111.3 . . ?
C3O C2O H2O2 111.3 . . ?
H2O1 C2O H2O2 109.2 . . ?
C4O C3O C2O 106.9(10) . . ?
C4O C3O H3O1 110.3 . . ?
C2O C3O H3O1 110.3 . . ?
C4O C3O H3O2 110.3 . . ?
C2O C3O H3O2 110.3 . . ?
H3O1 C3O H3O2 108.6 . . ?
C5O C4O C3O 115.1(10) . . ?
C5O C4O H4O1 108.5 . . ?
C3O C4O H4O1 108.5 . . ?
C5O C4O H4O2 108.5 . . ?
C3O C4O H4O2 108.5 . . ?
H4O1 C4O H4O2 107.5 . . ?
C4O C5O C6O 110.7(10) . . ?
C4O C5O H5O1 109.5 . . ?
C6O C5O H5O1 109.5 . . ?
C4O C5O H5O2 109.5 . . ?
C6O C5O H5O2 109.5 . . ?
H5O1 C5O H5O2 108.1 . . ?
C7O C6O C5O 110.2(8) . . ?
C7O C6O H6O1 109.6 . . ?
C5O C6O H6O1 109.6 . . ?
C7O C6O H6O2 109.6 . . ?
C5O C6O H6O2 109.6 . . ?
H6O1 C6O H6O2 108.1 . . ?
C6O C7O C8O 115.0(9) . . ?
C6O C7O H7O1 108.5 . . ?
C8O C7O H7O1 108.5 . . ?
C6O C7O H7O2 108.5 . . ?
C8O C7O H7O2 108.5 . . ?
H7O1 C7O H7O2 107.5 . . ?
C7O C8O H8O1 109.5 . . ?
C7O C8O H8O2 109.5 . . ?
H8O1 C8O H8O2 109.5 . . ?
C7O C8O H8O3 109.5 . . ?
H8O1 C8O H8O3 109.5 . . ?
H8O2 C8O H8O3 109.5 . . ?
C16T C15T C17T 119.4(7) . 2_566 ?
C16T C15T C18T 118.9(8) . . ?
C17T C15T C18T 121.7(9) 2_566 . ?
C17T C16T C15T 120.4(7) . . ?
C17T C16T H16T 119.8 . . ?
C15T C16T H16T 119.8 . . ?
C16T C17T C15T 120.3(8) . 2_566 ?
C16T C17T H17T 119.9 . . ?
C15T C17T H17T 119.9 2_566 . ?
C15T C18T H18A 109.5 . . ?
C15T C18T H18B 109.5 . . ?
H18A C18T H18B 109.5 . . ?
C15T C18T H18C 109.5 . . ?
H18A C18T H18C 109.5 . . ?
H18B C18T H18C 109.5 . . ?

loop_
_geom_bond_atom_site_label_1
_geom_bond_atom_site_label_2
_geom_bond_distance
_geom_bond_site_symmetry_2
_geom_bond_publ_flag
C1 N1 1.403(7) . ?
C1 C30 1.404(7) . ?
C1 C2 1.450(7) . ?
C2 C3 1.352(8) . ?
C2 H2 0.9500 . ?
C3 C4 1.453(7) . ?
C3 H3 0.9500 . ?
C4 N1 1.386(7) . ?
C4 C5 1.414(8) . ?
C5 C6 1.397(7) . ?
C5 C31 1.506(8) . ?
C6 N2 1.388(7) . ?
C6 C7 1.454(8) . ?
C7 C8 1.353(8) . ?
C7 H7 0.9500 . ?
C8 C9 1.444(8) . ?
C8 H8 0.9500 . ?
C9 N2 1.382(6) . ?
C9 C10 1.434(7) . ?
C10 C11 1.408(7) . ?
C10 C37 1.501(7) . ?
C11 N3 1.363(7) . ?
C11 C12 1.480(7) . ?
C12 C13 1.350(7) . ?
C12 H12 0.9500 . ?
C13 C14 1.482(7) . ?
C13 H13 0.9500 . ?
C14 N3 1.363(7) . ?
C14 C15 1.414(7) . ?
C15 C16 1.417(7) . ?
C15 C43 1.503(7) . ?
C16 N4 1.379(7) . ?
C16 C17 1.457(7) . ?
C17 C18 1.360(8) . ?
C17 H17 0.9500 . ?
C18 C19 1.445(7) . ?
C18 H18 0.9500 . ?
C19 N4 1.384(6) . ?
C19 C20 1.406(7) . ?
C20 C21 1.398(7) . ?
C20 C49 1.501(7) . ?
C21 N5 1.395(6) . ?
C21 C22 1.450(7) . ?
C22 C23 1.363(7) . ?
C22 H22 0.9500 . ?
C23 C24 1.449(7) . ?
C23 H23 0.9500 . ?
C24 N5 1.380(6) . ?
C24 C25 1.422(7) . ?
C25 C26 1.405(7) . ?
C25 C55 1.501(7) . ?
C26 N6 1.379(6) . ?
C26 C27 1.472(7) . ?
C27 C28 1.357(7) . ?
C27 H27 0.9500 . ?
C28 C29 1.468(7) . ?
C28 H28 0.9500 . ?
C29 N6 1.355(6) . ?
C29 C30 1.424(7) . ?
C30 C61 1.497(7) . ?
C31 C32 1.388(9) . ?
C31 C36 1.400(9) . ?
C32 F1 1.357(8) . ?
C32 C33 1.392(9) . ?
C33 F2 1.360(10) . ?
C33 C34 1.386(13) . ?
C34 F3 1.350(7) . ?
C34 C35 1.357(13) . ?
C35 F4 1.359(10) . ?
C35 C36 1.405(9) . ?
C36 F5 1.345(9) . ?
C37 C38 1.396(7) . ?
C37 C42 1.399(8) . ?
C38 F6 1.340(6) . ?
C38 C39 1.394(8) . ?
C39 F7 1.349(6) . ?
C39 C40 1.382(8) . ?
C40 F8 1.346(6) . ?
C40 C41 1.379(9) . ?
C41 F9 1.350(6) . ?
C41 C42 1.389(8) . ?
C42 F10 1.343(6) . ?
C43 C44 1.394(8) . ?
C43 C48 1.402(8) . ?
C44 F11 1.346(7) . ?
C44 C45 1.401(8) . ?
C45 F12 1.353(7) . ?
C45 C46 1.375(10) . ?
C46 F13 1.347(6) . ?
C46 C47 1.380(10) . ?
C47 F14 1.360(8) . ?
C47 C48 1.380(8) . ?
C48 F15 1.351(7) . ?
C49 C54 1.382(8) . ?
C49 C50 1.406(8) . ?
C50 F16 1.346(7) . ?
C50 C51 1.386(8) . ?
C51 F17 1.365(7) . ?
C51 C52 1.371(10) . ?
C52 F18 1.346(6) . ?
C52 C53 1.394(10) . ?
C53 F19 1.325(8) . ?
C53 C54 1.392(8) . ?
C54 F20 1.362(7) . ?
C55 C60 1.389(9) . ?
C55 C56 1.397(8) . ?
C56 F21 1.348(8) . ?
C56 C57 1.388(9) . ?
C57 C58 1.350(12) . ?
C57 F22 1.351(8) . ?
C58 F23 1.347(7) . ?
C58 C59 1.393(12) . ?
C59 F24 1.342(9) . ?
C59 C60 1.408(8) . ?
C60 F25 1.350(7) . ?
C61 C66 1.393(7) . ?
C61 C62 1.409(7) . ?
C62 F26 1.344(6) . ?
C62 C63 1.387(8) . ?
C63 F27 1.360(6) . ?
C63 C64 1.383(9) . ?
C64 F28 1.347(6) . ?
C64 C65 1.388(8) . ?
C65 F29 1.351(6) . ?
C65 C66 1.383(7) . ?
C66 F30 1.351(6) . ?
C1L O1 1.143(6) . ?
C1L Rh1 1.873(5) . ?
C2L O2 1.140(7) . ?
C2L Rh1 1.875(6) . ?
C3L O3 1.149(7) . ?
C3L Rh2 1.865(6) . ?
C4L O4 1.146(7) . ?
C4L Rh2 1.876(5) . ?
C1T C6T 1.365(9) . ?
C1T C2T 1.425(9) . ?
C1T C7T 1.513(9) . ?
C2T C3T 1.388(10) . ?
C2T H2T 0.9500 . ?
C3T C4T 1.391(10) . ?
C3T H3T 0.9500 . ?
C4T C5T 1.391(9) . ?
C4T H4T 0.9500 . ?
C5T C6T 1.391(9) . ?
C5T H5T 0.9500 . ?
C6T H6T 0.9500 . ?
C7T H7T1 0.9800 . ?
C7T H7T2 0.9800 . ?
C7T H7T3 0.9800 . ?
C8T C9T 1.393(8) . ?
C8T C13T 1.402(9) . ?
C8T C14T 1.507(8) . ?
C9T C10T 1.420(9) . ?
C9T H9T 0.9500 . ?
C10T C11T 1.386(9) . ?
C10T H10T 0.9500 . ?
C11T C12T 1.391(9) . ?
C11T H11T 0.9500 . ?
C12T C13T 1.381(9) . ?
C12T H12T 0.9500 . ?
C13T H13T 0.9500 . ?
C14T H14A 0.9800 . ?
C14T H14B 0.9800 . ?
C14T H14C 0.9800 . ?
N1 Rh1 2.108(4) . ?
N2 Rh1 2.101(4) . ?
N4 Rh2 2.109(4) . ?
N5 Rh2 2.103(4) . ?
C1O C2O 1.56(2) . ?
C1O H1O1 0.9800 . ?
C1O H1O2 0.9800 . ?
C1O H1O3 0.9800 . ?
C2O C3O 1.663(15) . ?
C2O H2O1 0.9900 . ?
C2O H2O2 0.9900 . ?
C3O C4O 1.591(15) . ?
C3O H3O1 0.9900 . ?
C3O H3O2 0.9900 . ?
C4O C5O 1.494(15) . ?
C4O H4O1 0.9900 . ?
C4O H4O2 0.9900 . ?
C5O C6O 1.655(16) . ?
C5O H5O1 0.9900 . ?
C5O H5O2 0.9900 . ?
C6O C7O 1.483(12) . ?
C6O H6O1 0.9900 . ?
C6O H6O2 0.9900 . ?
C7O C8O 1.534(12) . ?
C7O H7O1 0.9900 . ?
C7O H7O2 0.9900 . ?
C8O H8O1 0.9800 . ?
C8O H8O2 0.9800 . ?
C8O H8O3 0.9800 . ?
C15T C16T 1.383(11) . ?
C15T C17T 1.416(11) 2_566 ?
C15T C18T 1.437(14) . ?
C16T C17T 1.373(10) . ?
C16T H16T 0.9500 . ?
C17T C15T 1.416(11) 2_566 ?
C17T H17T 0.9500 . ?
C18T H18A 0.9800 . ?
C18T H18B 0.9800 . ?
C18T H18C 0.9800 . ?

loop_
_geom_torsion_atom_site_label_1
_geom_torsion_atom_site_label_2
_geom_torsion_atom_site_label_3
_geom_torsion_atom_site_label_4
_geom_torsion
_geom_torsion_site_symmetry_1
_geom_torsion_site_symmetry_2
_geom_torsion_site_symmetry_3
_geom_torsion_site_symmetry_4
_geom_torsion_publ_flag
N1 C1 C2 C3 2.2(6) . . . . ?
C30 C1 C2 C3 -175.2(5) . . . . ?
C1 C2 C3 C4 -0.9(6) . . . . ?
C2 C3 C4 N1 -0.6(6) . . . . ?
C2 C3 C4 C5 178.0(5) . . . . ?
N1 C4 C5 C6 6.2(9) . . . . ?
C3 C4 C5 C6 -172.3(6) . . . . ?
N1 C4 C5 C31 -173.4(5) . . . . ?
C3 C4 C5 C31 8.2(9) . . . . ?
C4 C5 C6 N2 -6.7(9) . . . . ?
C31 C5 C6 N2 172.8(5) . . . . ?
C4 C5 C6 C7 175.0(6) . . . . ?
C31 C5 C6 C7 -5.5(8) . . . . ?
N2 C6 C7 C8 -1.1(6) . . . . ?
C5 C6 C7 C8 177.4(5) . . . . ?
C6 C7 C8 C9 1.6(6) . . . . ?
C7 C8 C9 N2 -1.6(6) . . . . ?
C7 C8 C9 C10 177.1(5) . . . . ?
N2 C9 C10 C11 29.8(9) . . . . ?
C8 C9 C10 C11 -148.6(5) . . . . ?
N2 C9 C10 C37 -151.6(5) . . . . ?
C8 C9 C10 C37 30.0(7) . . . . ?
C9 C10 C11 N3 -175.0(5) . . . . ?
C37 C10 C11 N3 6.5(7) . . . . ?
C9 C10 C11 C12 9.7(9) . . . . ?
C37 C10 C11 C12 -168.9(5) . . . . ?
N3 C11 C12 C13 1.6(6) . . . . ?
C10 C11 C12 C13 177.4(5) . . . . ?
C11 C12 C13 C14 -1.3(5) . . . . ?
C12 C13 C14 N3 0.7(6) . . . . ?
C12 C13 C14 C15 -173.5(5) . . . . ?
N3 C14 C15 C16 170.1(5) . . . . ?
C13 C14 C15 C16 -16.2(9) . . . . ?
N3 C14 C15 C43 -13.7(8) . . . . ?
C13 C14 C15 C43 160.1(5) . . . . ?
C14 C15 C16 N4 -26.3(9) . . . . ?
C43 C15 C16 N4 157.4(5) . . . . ?
C14 C15 C16 C17 149.8(6) . . . . ?
C43 C15 C16 C17 -26.5(8) . . . . ?
N4 C16 C17 C18 2.4(6) . . . . ?
C15 C16 C17 C18 -174.3(5) . . . . ?
C16 C17 C18 C19 -1.3(6) . . . . ?
C17 C18 C19 N4 -0.1(6) . . . . ?
C17 C18 C19 C20 178.7(5) . . . . ?
N4 C19 C20 C21 2.0(9) . . . . ?
C18 C19 C20 C21 -176.7(5) . . . . ?
N4 C19 C20 C49 179.6(5) . . . . ?
C18 C19 C20 C49 0.9(8) . . . . ?
C19 C20 C21 N5 -4.0(9) . . . . ?
C49 C20 C21 N5 178.4(5) . . . . ?
C19 C20 C21 C22 175.2(5) . . . . ?
C49 C20 C21 C22 -2.4(8) . . . . ?
N5 C21 C22 C23 -1.3(6) . . . . ?
C20 C21 C22 C23 179.3(5) . . . . ?
C21 C22 C23 C24 2.7(6) . . . . ?
C22 C23 C24 N5 -3.2(6) . . . . ?
C22 C23 C24 C25 170.2(5) . . . . ?
N5 C24 C25 C26 27.5(8) . . . . ?
C23 C24 C25 C26 -144.7(5) . . . . ?
N5 C24 C25 C55 -157.9(5) . . . . ?
C23 C24 C25 C55 29.9(7) . . . . ?
C24 C25 C26 N6 -179.4(5) . . . . ?
C55 C25 C26 N6 6.1(7) . . . . ?
C24 C25 C26 C27 6.8(9) . . . . ?
C55 C25 C26 C27 -167.7(5) . . . . ?
N6 C26 C27 C28 1.0(6) . . . . ?
C25 C26 C27 C28 175.3(5) . . . . ?
C26 C27 C28 C29 -0.9(5) . . . . ?
C27 C28 C29 N6 0.6(6) . . . . ?
C27 C28 C29 C30 -171.8(5) . . . . ?
N1 C1 C30 C29 -17.4(8) . . . . ?
C2 C1 C30 C29 159.5(5) . . . . ?
N1 C1 C30 C61 168.3(5) . . . . ?
C2 C1 C30 C61 -14.9(8) . . . . ?
N6 C29 C30 C1 166.4(5) . . . . ?
C28 C29 C30 C1 -21.9(8) . . . . ?
N6 C29 C30 C61 -19.2(7) . . . . ?
C28 C29 C30 C61 152.6(5) . . . . ?
C6 C5 C31 C32 81.2(7) . . . . ?
C4 C5 C31 C32 -99.3(7) . . . . ?
C6 C5 C31 C36 -94.3(7) . . . . ?
C4 C5 C31 C36 85.3(7) . . . . ?
C36 C31 C32 F1 -179.6(5) . . . . ?
C5 C31 C32 F1 4.8(9) . . . . ?
C36 C31 C32 C33 1.3(9) . . . . ?
C5 C31 C32 C33 -174.2(6) . . . . ?
F1 C32 C33 F2 1.7(9) . . . . ?
C31 C32 C33 F2 -179.2(6) . . . . ?
F1 C32 C33 C34 179.1(6) . . . . ?
C31 C32 C33 C34 -1.9(10) . . . . ?
F2 C33 C34 F3 -0.2(10) . . . . ?
C32 C33 C34 F3 -177.5(6) . . . . ?
F2 C33 C34 C35 179.3(6) . . . . ?
C32 C33 C34 C35 2.0(10) . . . . ?
F3 C34 C35 F4 -2.3(10) . . . . ?
C33 C34 C35 F4 178.3(6) . . . . ?
F3 C34 C35 C36 177.8(6) . . . . ?
C33 C34 C35 C36 -1.6(10) . . . . ?
C32 C31 C36 F5 -179.9(5) . . . . ?
C5 C31 C36 F5 -4.1(9) . . . . ?
C32 C31 C36 C35 -0.9(9) . . . . ?
C5 C31 C36 C35 174.8(5) . . . . ?
C34 C35 C36 F5 -179.9(6) . . . . ?
F4 C35 C36 F5 0.2(9) . . . . ?
C34 C35 C36 C31 1.1(10) . . . . ?
F4 C35 C36 C31 -178.8(5) . . . . ?
C11 C10 C37 C38 53.7(7) . . . . ?
C9 C10 C37 C38 -125.0(6) . . . . ?
C11 C10 C37 C42 -124.1(6) . . . . ?
C9 C10 C37 C42 57.2(7) . . . . ?
C42 C37 C38 F6 -177.8(5) . . . . ?
C10 C37 C38 F6 4.4(8) . . . . ?
C42 C37 C38 C39 0.8(8) . . . . ?
C10 C37 C38 C39 -177.1(5) . . . . ?
F6 C38 C39 F7 -2.8(8) . . . . ?
C37 C38 C39 F7 178.6(5) . . . . ?
F6 C38 C39 C40 177.7(5) . . . . ?
C37 C38 C39 C40 -1.0(9) . . . . ?
F7 C39 C40 F8 1.2(9) . . . . ?
C38 C39 C40 F8 -179.2(5) . . . . ?
F7 C39 C40 C41 -179.5(5) . . . . ?
C38 C39 C40 C41 0.0(9) . . . . ?
F8 C40 C41 F9 -1.7(9) . . . . ?
C39 C40 C41 F9 179.1(5) . . . . ?
F8 C40 C41 C42 -179.7(5) . . . . ?
C39 C40 C41 C42 1.0(9) . . . . ?
F9 C41 C42 F10 0.3(8) . . . . ?
C40 C41 C42 F10 178.4(5) . . . . ?
F9 C41 C42 C37 -179.3(5) . . . . ?
C40 C41 C42 C37 -1.2(9) . . . . ?
C38 C37 C42 F10 -179.3(5) . . . . ?
C10 C37 C42 F10 -1.4(8) . . . . ?
C38 C37 C42 C41 0.3(8) . . . . ?
C10 C37 C42 C41 178.2(5) . . . . ?
C14 C15 C43 C44 -58.3(7) . . . . ?
C16 C15 C43 C44 118.3(6) . . . . ?
C14 C15 C43 C48 122.6(6) . . . . ?
C16 C15 C43 C48 -60.8(7) . . . . ?
C48 C43 C44 F11 175.9(5) . . . . ?
C15 C43 C44 F11 -3.2(8) . . . . ?
C48 C43 C44 C45 -1.3(8) . . . . ?
C15 C43 C44 C45 179.7(5) . . . . ?
F11 C44 C45 F12 1.4(8) . . . . ?
C43 C44 C45 F12 178.6(5) . . . . ?
F11 C44 C45 C46 -176.8(5) . . . . ?
C43 C44 C45 C46 0.4(9) . . . . ?
F12 C45 C46 F13 2.8(9) . . . . ?
C44 C45 C46 F13 -179.0(5) . . . . ?
F12 C45 C46 C47 -178.4(6) . . . . ?
C44 C45 C46 C47 -0.2(9) . . . . ?
F13 C46 C47 F14 1.3(9) . . . . ?
C45 C46 C47 F14 -177.6(6) . . . . ?
F13 C46 C47 C48 179.7(5) . . . . ?
C45 C46 C47 C48 0.9(9) . . . . ?
F14 C47 C48 F15 -1.0(8) . . . . ?
C46 C47 C48 F15 -179.5(5) . . . . ?
F14 C47 C48 C43 176.6(5) . . . . ?
C46 C47 C48 C43 -1.8(9) . . . . ?
C44 C43 C48 F15 179.6(5) . . . . ?
C15 C43 C48 F15 -1.3(8) . . . . ?
C44 C43 C48 C47 2.0(8) . . . . ?
C15 C43 C48 C47 -178.9(5) . . . . ?
C21 C20 C49 C54 -78.3(6) . . . . ?
C19 C20 C49 C54 103.9(6) . . . . ?
C21 C20 C49 C50 99.5(6) . . . . ?
C19 C20 C49 C50 -78.4(7) . . . . ?
C54 C49 C50 F16 -178.5(5) . . . . ?
C20 C49 C50 F16 3.6(8) . . . . ?
C54 C49 C50 C51 0.2(8) . . . . ?
C20 C49 C50 C51 -177.7(5) . . . . ?
F16 C50 C51 F17 -1.7(8) . . . . ?
C49 C50 C51 F17 179.6(5) . . . . ?
F16 C50 C51 C52 179.8(5) . . . . ?
C49 C50 C51 C52 1.1(9) . . . . ?
F17 C51 C52 F18 0.3(8) . . . . ?
C50 C51 C52 F18 178.8(5) . . . . ?
F17 C51 C52 C53 179.2(5) . . . . ?
C50 C51 C52 C53 -2.3(9) . . . . ?
F18 C52 C53 F19 -1.4(8) . . . . ?
C51 C52 C53 F19 179.7(5) . . . . ?
F18 C52 C53 C54 -179.0(5) . . . . ?
C51 C52 C53 C54 2.1(8) . . . . ?
C50 C49 C54 F20 -178.3(4) . . . . ?
C20 C49 C54 F20 -0.4(7) . . . . ?
C50 C49 C54 C53 -0.3(8) . . . . ?
C20 C49 C54 C53 177.6(5) . . . . ?
F19 C53 C54 F20 -0.4(7) . . . . ?
C52 C53 C54 F20 177.2(5) . . . . ?
F19 C53 C54 C49 -178.4(5) . . . . ?
C52 C53 C54 C49 -0.8(8) . . . . ?
C26 C25 C55 C60 -122.1(6) . . . . ?
C24 C25 C55 C60 62.8(7) . . . . ?
C26 C25 C55 C56 57.3(7) . . . . ?
C24 C25 C55 C56 -117.8(6) . . . . ?
C60 C55 C56 F21 -178.3(5) . . . . ?
C25 C55 C56 F21 2.2(8) . . . . ?
C60 C55 C56 C57 -0.3(8) . . . . ?
C25 C55 C56 C57 -179.7(5) . . . . ?
F21 C56 C57 C58 177.3(6) . . . . ?
C55 C56 C57 C58 -0.9(10) . . . . ?
F21 C56 C57 F22 -2.3(9) . . . . ?
C55 C56 C57 F22 179.5(5) . . . . ?
F22 C57 C58 F23 -0.5(10) . . . . ?
C56 C57 C58 F23 179.9(6) . . . . ?
F22 C57 C58 C59 -178.5(6) . . . . ?
C56 C57 C58 C59 1.9(11) . . . . ?
F23 C58 C59 F24 -0.8(10) . . . . ?
C57 C58 C59 F24 177.3(6) . . . . ?
F23 C58 C59 C60 -179.8(6) . . . . ?
C57 C58 C59 C60 -1.7(10) . . . . ?
C56 C55 C60 F25 -179.0(5) . . . . ?
C25 C55 C60 F25 0.5(8) . . . . ?
C56 C55 C60 C59 0.4(8) . . . . ?
C25 C55 C60 C59 179.9(5) . . . . ?
F24 C59 C60 F25 0.9(9) . . . . ?
C58 C59 C60 F25 179.9(6) . . . . ?
F24 C59 C60 C55 -178.4(5) . . . . ?
C58 C59 C60 C55 0.6(9) . . . . ?
C1 C30 C61 C66 -63.4(7) . . . . ?
C29 C30 C61 C66 121.6(5) . . . . ?
C1 C30 C61 C62 119.2(5) . . . . ?
C29 C30 C61 C62 -55.8(6) . . . . ?
C66 C61 C62 F26 175.8(4) . . . . ?
C30 C61 C62 F26 -6.6(7) . . . . ?
C66 C61 C62 C63 -3.2(8) . . . . ?
C30 C61 C62 C63 174.4(5) . . . . ?
F26 C62 C63 F27 2.0(8) . . . . ?
C61 C62 C63 F27 -179.0(5) . . . . ?
F26 C62 C63 C64 -177.2(5) . . . . ?
C61 C62 C63 C64 1.8(8) . . . . ?
F27 C63 C64 F28 2.1(8) . . . . ?
C62 C63 C64 F28 -178.7(5) . . . . ?
F27 C63 C64 C65 -178.1(5) . . . . ?
C62 C63 C64 C65 1.1(8) . . . . ?
F28 C64 C65 F29 -1.4(8) . . . . ?
C63 C64 C65 F29 178.8(5) . . . . ?
F28 C64 C65 C66 177.4(5) . . . . ?
C63 C64 C65 C66 -2.4(8) . . . . ?
F29 C65 C66 F30 0.7(7) . . . . ?
C64 C65 C66 F30 -178.1(5) . . . . ?
F29 C65 C66 C61 179.7(5) . . . . ?
C64 C65 C66 C61 0.9(8) . . . . ?
C62 C61 C66 F30 -179.2(4) . . . . ?
C30 C61 C66 F30 3.3(7) . . . . ?
C62 C61 C66 C65 1.9(7) . . . . ?
C30 C61 C66 C65 -175.7(5) . . . . ?
C6T C1T C2T C3T -1.1(9) . . . . ?
C7T C1T C2T C3T -178.8(6) . . . . ?
C1T C2T C3T C4T 0.9(10) . . . . ?
C2T C3T C4T C5T -0.6(10) . . . . ?
C3T C4T C5T C6T 0.5(9) . . . . ?
C2T C1T C6T C5T 1.0(9) . . . . ?
C7T C1T C6T C5T 178.7(6) . . . . ?
C4T C5T C6T C1T -0.7(10) . . . . ?
C13T C8T C9T C10T -1.3(9) . . . . ?
C14T C8T C9T C10T 177.1(6) . . . . ?
C8T C9T C10T C11T 0.5(9) . . . . ?
C9T C10T C11T C12T 0.7(9) . . . . ?
C10T C11T C12T C13T -0.9(10) . . . . ?
C11T C12T C13T C8T 0.1(10) . . . . ?
C9T C8T C13T C12T 1.0(9) . . . . ?
C14T C8T C13T C12T -177.4(6) . . . . ?
C5 C4 N1 C1 -176.7(5) . . . . ?
C3 C4 N1 C1 2.0(6) . . . . ?
C5 C4 N1 Rh1 24.0(7) . . . . ?
C3 C4 N1 Rh1 -157.3(4) . . . . ?
C30 C1 N1 C4 174.8(5) . . . . ?
C2 C1 N1 C4 -2.5(6) . . . . ?
C30 C1 N1 Rh1 -28.7(7) . . . . ?
C2 C1 N1 Rh1 154.1(4) . . . . ?
C10 C9 N2 C6 -177.7(5) . . . . ?
C8 C9 N2 C6 0.8(6) . . . . ?
C10 C9 N2 Rh1 29.9(8) . . . . ?
C8 C9 N2 Rh1 -151.5(4) . . . . ?
C5 C6 N2 C9 -178.4(5) . . . . ?
C7 C6 N2 C9 0.1(6) . . . . ?
C5 C6 N2 Rh1 -23.2(7) . . . . ?
C7 C6 N2 Rh1 155.3(4) . . . . ?
C10 C11 N3 C14 -177.2(5) . . . . ?
C12 C11 N3 C14 -1.1(6) . . . . ?
C15 C14 N3 C11 174.9(5) . . . . ?
C13 C14 N3 C11 0.3(6) . . . . ?
C15 C16 N4 C19 174.1(5) . . . . ?
C17 C16 N4 C19 -2.5(6) . . . . ?
C15 C16 N4 Rh2 -31.0(8) . . . . ?
C17 C16 N4 Rh2 152.4(4) . . . . ?
C20 C19 N4 C16 -177.2(5) . . . . ?
C18 C19 N4 C16 1.6(6) . . . . ?
C20 C19 N4 Rh2 25.6(7) . . . . ?
C18 C19 N4 Rh2 -155.6(4) . . . . ?
C25 C24 N5 C21 -170.7(5) . . . . ?
C23 C24 N5 C21 2.3(6) . . . . ?
C25 C24 N5 Rh2 32.3(7) . . . . ?
C23 C24 N5 Rh2 -154.6(4) . . . . ?
C20 C21 N5 C24 178.7(5) . . . . ?
C22 C21 N5 C24 -0.7(5) . . . . ?
C20 C21 N5 Rh2 -22.0(7) . . . . ?
C22 C21 N5 Rh2 158.6(3) . . . . ?
C30 C29 N6 C26 173.0(4) . . . . ?
C28 C29 N6 C26 0.0(5) . . . . ?
C25 C26 N6 C29 -175.5(4) . . . . ?
C27 C26 N6 C29 -0.6(5) . . . . ?
O1 C1L Rh1 C2L 24(5) . . . . ?
O1 C1L Rh1 N2 -51(6) . . . . ?
O1 C1L Rh1 N1 -149(5) . . . . ?
O2 C2L Rh1 C1L -41(5) . . . . ?
O2 C2L Rh1 N2 131(5) . . . . ?
O2 C2L Rh1 N1 37(6) . . . . ?
C9 N2 Rh1 C1L 87.8(14) . . . . ?
C6 N2 Rh1 C1L -61.1(15) . . . . ?
C9 N2 Rh1 C2L 13.4(5) . . . . ?
C6 N2 Rh1 C2L -135.5(4) . . . . ?
C9 N2 Rh1 N1 -173.5(4) . . . . ?
C6 N2 Rh1 N1 37.6(4) . . . . ?
C4 N1 Rh1 C1L 134.1(4) . . . . ?
C1 N1 Rh1 C1L -19.8(5) . . . . ?
C4 N1 Rh1 C2L 56.9(18) . . . . ?
C1 N1 Rh1 C2L -96.9(17) . . . . ?
C4 N1 Rh1 N2 -37.9(4) . . . . ?
C1 N1 Rh1 N2 168.2(4) . . . . ?
O3 C3L Rh2 C4L 34(6) . . . . ?
O3 C3L Rh2 N5 -42(7) . . . . ?
O3 C3L Rh2 N4 -141(6) . . . . ?
O4 C4L Rh2 C3L -15(7) . . . . ?
O4 C4L Rh2 N5 158(7) . . . . ?
O4 C4L Rh2 N4 52(8) . . . . ?
C24 N5 Rh2 C3L 89.5(16) . . . . ?
C21 N5 Rh2 C3L -64.6(17) . . . . ?
C24 N5 Rh2 C4L 13.9(4) . . . . ?
C21 N5 Rh2 C4L -140.2(4) . . . . ?
C24 N5 Rh2 N4 -171.1(4) . . . . ?
C21 N5 Rh2 N4 34.8(4) . . . . ?
C16 N4 Rh2 C3L -15.3(5) . . . . ?
C19 N4 Rh2 C3L 136.5(4) . . . . ?
C16 N4 Rh2 C4L -82(2) . . . . ?
C19 N4 Rh2 C4L 70(2) . . . . ?
C16 N4 Rh2 N5 171.6(4) . . . . ?
C19 N4 Rh2 N5 -36.6(4) . . . . ?
C1O C2O C3O C4O -179.6(8) . . . . ?
C2O C3O C4O C5O -179.2(8) . . . . ?
C3O C4O C5O C6O 177.7(8) . . . . ?
C4O C5O C6O C7O 179.3(7) . . . . ?
C5O C6O C7O C8O -179.6(6) . . . . ?
C17T C15T C16T C17T 0.9(11) 2_566 . . . ?
C18T C15T C16T C17T 178.4(7) . . . . ?
C15T C16T C17T C15T -0.9(11) . . . 2_566 ?
